data_1503384
loop_
_publ_author_name
'Arunachalam, M.'
'Ghosh, Pradyut'

_publ_section_title
;
 Bistripodand amide host for compartmental recognition of multiple
 oxyanions.
;
_journal_issue 2
_journal_name_full 'Organic letters'
_journal_page_first 328
_journal_page_last 331
_journal_paper_doi 10.1021/ol9026649
_journal_volume 12
_journal_year 2010
_chemical_formula_sum 'C90 H96 F30 N8 O10'
_chemical_formula_weight 2019.75
_chemical_name_systematic
; 
 ? 
;
_space_group_IT_number 2
_symmetry_cell_setting triclinic
_symmetry_space_group_name_Hall '-P 1'
_symmetry_space_group_name_H-M 'P -1'
_atom_sites_solution_hydrogens geom
_atom_sites_solution_primary direct
_atom_sites_solution_secondary difmap
_audit_creation_method SHELXL-97
_cell_angle_alpha 92.621(4)
_cell_angle_beta 111.618(4)
_cell_angle_gamma 103.739(4)
_cell_formula_units_Z 1
_cell_length_a 13.2436(19)
_cell_length_b 13.6710(19)
_cell_length_c 14.757(2)
_cell_measurement_reflns_used 1245
_cell_measurement_temperature 100(2)
_cell_measurement_theta_max 17.42
_cell_measurement_theta_min 2.31
_cell_volume 2386.4(6)
_computing_cell_refinement 'BRUKER AXS SMART 3'
_computing_data_collection 'BRUKER AXS SMART 3'
_computing_data_reduction 'BRUKER AXS SAINT'
_computing_molecular_graphics 'BRUKER SHELXTL'
_computing_publication_material 'MERCURY 1.4'
_computing_structure_refinement 'SHELXL-97 (Sheldrick, 1997)'
_computing_structure_solution 'SHELXS-97 (Sheldrick, 1990)'
_diffrn_ambient_temperature 100(2)
_diffrn_detector_area_resol_mean 3
_diffrn_measured_fraction_theta_full 0.993
_diffrn_measured_fraction_theta_max 0.993
_diffrn_measurement_device_type 'BRUKER CCD AREA DETECTOR'
_diffrn_measurement_method 'OMEGA SCAN'
_diffrn_radiation_monochromator graphite
_diffrn_radiation_source 'fine-focus sealed tube'
_diffrn_radiation_type MoK\a
_diffrn_radiation_wavelength 0.71073
_diffrn_reflns_av_R_equivalents 0.0924
_diffrn_reflns_av_sigmaI/netI 0.0920
_diffrn_reflns_limit_h_max 11
_diffrn_reflns_limit_h_min -11
_diffrn_reflns_limit_k_max 12
_diffrn_reflns_limit_k_min -12
_diffrn_reflns_limit_l_max 13
_diffrn_reflns_limit_l_min -13
_diffrn_reflns_number 11232
_diffrn_reflns_theta_full 18.44
_diffrn_reflns_theta_max 18.44
_diffrn_reflns_theta_min 1.50
_exptl_absorpt_coefficient_mu 0.131
_exptl_absorpt_correction_T_max 0.9794
_exptl_absorpt_correction_T_min 0.9593
_exptl_absorpt_correction_type multi-scan
_exptl_absorpt_process_details SADABS
_exptl_crystal_colour 'PALE PINK'
_exptl_crystal_density_diffrn 1.405
_exptl_crystal_density_method 'not measured'
_exptl_crystal_description BLOCK
_exptl_crystal_F_000 1042
_exptl_crystal_size_max 0.32
_exptl_crystal_size_mid 0.24
_exptl_crystal_size_min 0.16
_refine_diff_density_max 0.289
_refine_diff_density_min -0.240
_refine_diff_density_rms 0.051
_refine_ls_extinction_method none
_refine_ls_goodness_of_fit_ref 1.016
_refine_ls_hydrogen_treatment constr
_refine_ls_matrix_type full
_refine_ls_number_parameters 627
_refine_ls_number_reflns 3494
_refine_ls_number_restraints 0
_refine_ls_restrained_S_all 1.016
_refine_ls_R_factor_all 0.1055
_refine_ls_R_factor_gt 0.0516
_refine_ls_shift/su_max 0.000
_refine_ls_shift/su_mean 0.000
_refine_ls_structure_factor_coef Fsqd
_refine_ls_weighting_details 'calc w=1/[\s^2^(Fo^2^)+(0.0660P)^2^+0.0000P] where P=(Fo^2^+2Fc^2^)/3'
_refine_ls_weighting_scheme calc
_refine_ls_wR_factor_gt 0.1118
_refine_ls_wR_factor_ref 0.1350
_reflns_number_gt 2103
_reflns_number_total 3494
_reflns_threshold_expression >2sigma(I)
_cod_data_source_file ol9026649_si_002.cif
_cod_data_source_block hpfac3_0m
_cod_depositor_comments
;
The following automatic conversions were performed:

'_symmetry_cell_setting' value 'TRICLINIC' changed to 'triclinic'
according to /home/saulius/struct/CIF-dictionaries/cif_core.dic
dictionary named 'cif_core.dic' version 2.4.2 from
2011-04-26.

'_exptl_absorpt_correction_type' value 'MULTI-SCAN'
changed to 'multi-scan' according to
/home/saulius/struct/CIF-dictionaries/cif_core.dic dictionary named
'cif_core.dic' version 2.4.2 from 2011-04-26.

Automatic conversion script
Id: cif_fix_values 1715 2011-07-08 13:25:40Z adriana 
;
_cod_original_sg_symbol_H-M P-1
_cod_database_code 1503384

loop_
_symmetry_equiv_pos_as_xyz
'x, y, z'
'-x, -y, -z'

loop_
_atom_site_label
_atom_site_type_symbol
_atom_site_fract_x
_atom_site_fract_y
_atom_site_fract_z
_atom_site_U_iso_or_equiv
_atom_site_adp_type
_atom_site_occupancy
_atom_site_symmetry_multiplicity
_atom_site_calc_flag
_atom_site_refinement_flags
O1 O 0.9882(4) 0.2237(4) 1.0750(5) 0.0392(16) Uani 1 1 d .
C2 C 0.9442(9) 0.2041(6) 0.9814(9) 0.048(3) Uani 1 1 d .
O3 O 0.8443(6) 0.1967(4) 0.9301(4) 0.0546(17) Uani 1 1 d .
C4 C 1.0209(8) 0.1864(9) 0.9335(7) 0.127(5) Uani 1 1 d .
H4B H 1.0210 0.1162 0.9309 0.191 Uiso 1 1 calc R
H4A H 1.0960 0.2286 0.9709 0.191 Uiso 1 1 calc R
H4C H 0.9950 0.2032 0.8678 0.191 Uiso 1 1 calc R
C5 C 0.9618(9) 0.4701(5) 1.0730(7) 0.025(2) Uani 1 1 d .
C6 C 0.9193(6) 0.4366(5) 1.1538(5) 0.031(2) Uani 1 1 d .
H6A H 0.9816 0.4567 1.2177 0.037 Uiso 1 1 calc R
H6B H 0.8626 0.4703 1.1539 0.037 Uiso 1 1 calc R
N7 N 0.8703(6) 0.3252(5) 1.1369(4) 0.0318(17) Uani 1 1 d .
H7 H 0.9057 0.2865 1.1211 0.038 Uiso 1 1 calc R
C8 C 0.7753(8) 0.2831(7) 1.1452(6) 0.038(2) Uani 1 1 d .
O9 O 0.7125(5) 0.3283(4) 1.1639(4) 0.0589(18) Uani 1 1 d .
C10 C 0.7459(9) 0.1677(7) 1.1298(9) 0.035(2) Uani 1 1 d .
C11 C 0.6710(10) 0.1101(10) 1.0425(9) 0.056(3) Uani 1 1 d .
F12 F 0.6099(5) 0.1542(4) 0.9687(4) 0.0876(18) Uani 1 1 d .
C13 C 0.6506(9) 0.0071(11) 1.0241(8) 0.065(3) Uani 1 1 d .
F14 F 0.5777(5) -0.0473(4) 0.9353(4) 0.098(2) Uani 1 1 d .
C15 C 0.7081(11) -0.0413(8) 1.0943(12) 0.056(3) Uani 1 1 d .
F16 F 0.6931(4) -0.1432(4) 1.0793(4) 0.0762(16) Uani 1 1 d .
C17 C 0.7799(9) 0.0120(10) 1.1815(10) 0.051(3) Uani 1 1 d .
F18 F 0.8358(4) -0.0355(4) 1.2569(4) 0.0831(17) Uani 1 1 d .
C19 C 0.7980(8) 0.1145(10) 1.1989(9) 0.048(3) Uani 1 1 d .
F20 F 0.8700(4) 0.1676(4) 1.2886(4) 0.0684(15) Uani 1 1 d .
C21 C 0.8840(7) 0.4715(5) 0.9789(9) 0.026(2) Uani 1 1 d .
C22 C 0.7572(6) 0.4336(5) 0.9544(5) 0.036(2) Uani 1 1 d .
H22A H 0.7440 0.4275 1.0146 0.043 Uiso 1 1 calc R
H22B H 0.7191 0.4815 0.9200 0.043 Uiso 1 1 calc R
N23 N 0.7136(6) 0.3345(5) 0.8923(5) 0.0321(17) Uani 1 1 d .
H23 H 0.7528 0.2913 0.9067 0.039 Uiso 1 1 calc R
C24 C 0.6158(9) 0.3081(7) 0.8144(7) 0.035(2) Uani 1 1 d .
O25 O 0.5499(4) 0.3596(4) 0.7868(4) 0.0428(16) Uani 1 1 d .
C26 C 0.5908(8) 0.2029(6) 0.7590(6) 0.031(2) Uani 1 1 d .
C27 C 0.5008(8) 0.1272(9) 0.7523(6) 0.039(2) Uani 1 1 d .
F28 F 0.4306(4) 0.1434(3) 0.7959(3) 0.0505(13) Uani 1 1 d .
C29 C 0.4723(8) 0.0311(8) 0.7026(7) 0.048(3) Uani 1 1 d .
F30 F 0.3834(4) -0.0438(3) 0.6977(3) 0.0690(15) Uani 1 1 d .
C31 C 0.5393(11) 0.0132(7) 0.6558(7) 0.047(3) Uani 1 1 d .
F32 F 0.5146(4) -0.0790(4) 0.6022(4) 0.0709(15) Uani 1 1 d .
C33 C 0.6286(9) 0.0869(9) 0.6560(6) 0.042(2) Uani 1 1 d .
F34 F 0.6906(4) 0.0695(3) 0.6058(4) 0.0649(15) Uani 1 1 d .
C35 C 0.6549(7) 0.1805(8) 0.7091(7) 0.035(2) Uani 1 1 d .
F36 F 0.7423(4) 0.2546(3) 0.7100(3) 0.0511(13) Uani 1 1 d .
C37 C 0.9231(9) 0.5036(5) 0.9070(6) 0.027(2) Uani 1 1 d .
C38 C 0.8396(6) 0.5099(5) 0.8067(6) 0.035(2) Uani 1 1 d .
H38A H 0.8504 0.4702 0.7565 0.042 Uiso 1 1 calc R
H38B H 0.7634 0.4813 0.8027 0.042 Uiso 1 1 calc R
N39 N 0.8537(5) 0.6157(5) 0.7881(5) 0.0295(17) Uani 1 1 d .
H39 H 0.8927 0.6642 0.8366 0.035 Uiso 1 1 calc R
C40 C 0.8074(7) 0.6382(6) 0.6980(8) 0.027(2) Uani 1 1 d .
O41 O 0.7444(4) 0.5740(4) 0.6253(4) 0.0398(15) Uani 1 1 d .
C42 C 0.8376(6) 0.7504(7) 0.6878(7) 0.031(2) Uani 1 1 d .
C43 C 0.8833(7) 0.7803(8) 0.6203(7) 0.039(2) Uani 1 1 d .
F44 F 0.9035(3) 0.7108(3) 0.5650(3) 0.0509(13) Uani 1 1 d .
C45 C 0.9130(7) 0.8809(9) 0.6059(7) 0.043(2) Uani 1 1 d .
F46 F 0.9573(4) 0.9065(3) 0.5387(4) 0.0640(15) Uani 1 1 d .
C47 C 0.8959(7) 0.9526(8) 0.6600(9) 0.048(3) Uani 1 1 d .
F48 F 0.9231(4) 1.0511(4) 0.6487(4) 0.0660(15) Uani 1 1 d .
C49 C 0.8488(7) 0.9265(8) 0.7263(8) 0.043(2) Uani 1 1 d .
F50 F 0.8280(4) 0.9961(3) 0.7808(3) 0.0588(14) Uani 1 1 d .
C51 C 0.8215(6) 0.8275(9) 0.7405(6) 0.036(2) Uani 1 1 d .
F52 F 0.7723(3) 0.8014(3) 0.8048(3) 0.0453(12) Uani 1 1 d .
N53 N 0.3806(5) 0.5842(4) 0.6421(4) 0.0268(16) Uani 1 1 d .
C54 C 0.3375(6) 0.4718(5) 0.6495(5) 0.035(2) Uani 1 1 d .
H54A H 0.2916 0.4359 0.5833 0.041 Uiso 1 1 calc R
H54B H 0.4022 0.4447 0.6753 0.041 Uiso 1 1 calc R
C55 C 0.2692(6) 0.4467(5) 0.7118(6) 0.040(2) Uani 1 1 d .
H55B H 0.3135 0.4813 0.7787 0.048 Uiso 1 1 calc R
H55A H 0.2021 0.4705 0.6858 0.048 Uiso 1 1 calc R
C56 C 0.2354(6) 0.3337(5) 0.7124(6) 0.043(2) Uani 1 1 d .
H56B H 0.3027 0.3110 0.7427 0.052 Uiso 1 1 calc R
H56A H 0.1963 0.2991 0.6450 0.052 Uiso 1 1 calc R
C57 C 0.1583(6) 0.3049(5) 0.7690(5) 0.050(2) Uani 1 1 d .
H57B H 0.1972 0.3383 0.8359 0.075 Uiso 1 1 calc R
H57C H 0.1387 0.2325 0.7681 0.075 Uiso 1 1 calc R
H57A H 0.0909 0.3260 0.7383 0.075 Uiso 1 1 calc R
C58 C 0.4392(6) 0.5871(5) 0.5728(5) 0.031(2) Uani 1 1 d .
H58A H 0.3859 0.5471 0.5102 0.038 Uiso 1 1 calc R
H58B H 0.4994 0.5544 0.5987 0.038 Uiso 1 1 calc R
C59 C 0.4899(6) 0.6931(5) 0.5535(5) 0.031(2) Uani 1 1 d .
H59A H 0.4311 0.7274 0.5282 0.037 Uiso 1 1 calc R
H59B H 0.5463 0.7333 0.6149 0.037 Uiso 1 1 calc R
C60 C 0.5440(6) 0.6851(5) 0.4796(5) 0.037(2) Uani 1 1 d .
H60A H 0.4856 0.6519 0.4162 0.044 Uiso 1 1 calc R
H60B H 0.5954 0.6429 0.5012 0.044 Uiso 1 1 calc R
C61 C 0.6089(6) 0.7893(5) 0.4674(5) 0.039(2) Uani 1 1 d .
H61A H 0.5586 0.8317 0.4467 0.058 Uiso 1 1 calc R
H61C H 0.6392 0.7805 0.4186 0.058 Uiso 1 1 calc R
H61B H 0.6695 0.8210 0.5291 0.058 Uiso 1 1 calc R
C62 C 0.2836(6) 0.6328(5) 0.6070(6) 0.033(2) Uani 1 1 d .
H62A H 0.2505 0.6300 0.6558 0.040 Uiso 1 1 calc R
H62B H 0.3146 0.7041 0.6049 0.040 Uiso 1 1 calc R
C63 C 0.1906(6) 0.5869(6) 0.5081(6) 0.043(2) Uani 1 1 d .
H63A H 0.1630 0.5143 0.5070 0.052 Uiso 1 1 calc R
H63B H 0.2207 0.5964 0.4573 0.052 Uiso 1 1 calc R
C64 C 0.0930(6) 0.6345(6) 0.4854(6) 0.053(2) Uani 1 1 d .
H64B H 0.0323 0.5975 0.4246 0.063 Uiso 1 1 calc R
H64A H 0.0650 0.6266 0.5375 0.063 Uiso 1 1 calc R
C65 C 0.1228(6) 0.7463(6) 0.4750(6) 0.061(3) Uani 1 1 d .
H65B H 0.1775 0.7847 0.5369 0.092 Uiso 1 1 calc R
H65A H 0.0560 0.7697 0.4562 0.092 Uiso 1 1 calc R
H65C H 0.1537 0.7555 0.4255 0.092 Uiso 1 1 calc R
C66 C 0.4602(6) 0.6421(5) 0.7431(5) 0.030(2) Uani 1 1 d .
H66A H 0.4188 0.6359 0.7858 0.036 Uiso 1 1 calc R
H66B H 0.4820 0.7136 0.7369 0.036 Uiso 1 1 calc R
C67 C 0.5670(6) 0.6097(5) 0.7937(5) 0.035(2) Uani 1 1 d .
H67B H 0.6160 0.6262 0.7581 0.042 Uiso 1 1 calc R
H67A H 0.5479 0.5367 0.7936 0.042 Uiso 1 1 calc R
C68 C 0.6286(6) 0.6649(5) 0.9003(6) 0.042(2) Uani 1 1 d .
H68A H 0.7051 0.6586 0.9263 0.051 Uiso 1 1 calc R
H68B H 0.6328 0.7368 0.9007 0.051 Uiso 1 1 calc R
C69 C 0.5691(6) 0.6220(6) 0.9673(6) 0.054(3) Uani 1 1 d .
H69B H 0.4958 0.6339 0.9455 0.082 Uiso 1 1 calc R
H69A H 0.6131 0.6552 1.0339 0.082 Uiso 1 1 calc R
H69C H 0.5611 0.5502 0.9646 0.082 Uiso 1 1 calc R

loop_
_atom_site_aniso_label
_atom_site_aniso_U_11
_atom_site_aniso_U_22
_atom_site_aniso_U_33
_atom_site_aniso_U_23
_atom_site_aniso_U_13
_atom_site_aniso_U_12
O1 0.036(4) 0.029(3) 0.050(4) -0.004(3) 0.013(4) 0.012(3)
C2 0.033(7) 0.032(6) 0.082(9) -0.007(6) 0.027(8) 0.007(6)
O3 0.053(4) 0.043(4) 0.050(4) -0.017(3) -0.003(4) 0.022(4)
C4 0.049(7) 0.225(14) 0.078(8) -0.057(8) 0.037(7) -0.021(8)
C5 0.033(7) 0.018(5) 0.033(8) 0.002(4) 0.021(6) 0.011(5)
C6 0.029(5) 0.015(6) 0.039(6) -0.005(4) 0.006(5) 0.003(4)
N7 0.027(5) 0.030(5) 0.043(5) 0.001(3) 0.018(4) 0.010(4)
C8 0.041(7) 0.044(8) 0.050(6) 0.014(5) 0.034(5) 0.020(6)
O9 0.063(4) 0.053(4) 0.087(5) 0.009(3) 0.057(4) 0.019(4)
C10 0.038(7) 0.028(8) 0.044(8) 0.000(8) 0.024(6) 0.006(7)
C11 0.093(9) 0.029(9) 0.052(10) 0.014(8) 0.033(8) 0.015(7)
F12 0.112(5) 0.054(4) 0.068(4) 0.018(3) 0.017(4) 0.000(3)
C13 0.090(9) 0.053(11) 0.031(9) -0.001(9) 0.015(7) -0.006(8)
F14 0.146(5) 0.059(4) 0.056(4) 0.000(3) 0.030(4) -0.014(4)
C15 0.078(9) 0.021(8) 0.064(10) -0.020(9) 0.039(8) -0.006(8)
F16 0.092(4) 0.038(4) 0.106(4) -0.003(3) 0.057(3) 0.005(3)
C17 0.049(7) 0.035(9) 0.069(11) 0.014(8) 0.019(8) 0.016(7)
F18 0.070(4) 0.043(3) 0.114(5) 0.008(3) 0.013(4) 0.014(3)
C19 0.029(7) 0.043(10) 0.063(10) -0.016(9) 0.011(7) 0.008(7)
F20 0.064(4) 0.044(3) 0.078(4) 0.008(3) 0.005(3) 0.016(3)
C21 0.028(6) 0.012(5) 0.028(6) -0.003(5) 0.000(7) 0.008(4)
C22 0.036(6) 0.018(5) 0.046(6) -0.004(5) 0.008(5) 0.007(4)
N23 0.032(5) 0.015(5) 0.049(5) 0.002(4) 0.016(4) 0.007(4)
C24 0.033(7) 0.021(7) 0.047(7) 0.002(6) 0.020(6) -0.005(6)
O25 0.037(4) 0.028(4) 0.061(4) 0.000(3) 0.012(3) 0.017(3)
C26 0.016(6) 0.015(7) 0.046(6) 0.004(5) 0.002(5) -0.006(6)
C27 0.043(7) 0.032(8) 0.051(7) -0.007(6) 0.026(6) 0.016(7)
F28 0.051(3) 0.039(3) 0.061(3) 0.000(2) 0.030(3) -0.001(3)
C29 0.058(8) 0.031(9) 0.058(7) 0.009(6) 0.035(7) 0.002(7)
F30 0.077(4) 0.038(3) 0.079(4) 0.000(3) 0.038(3) -0.018(3)
C31 0.070(8) 0.004(7) 0.061(7) -0.007(6) 0.019(7) 0.009(7)
F32 0.087(4) 0.033(3) 0.085(4) -0.011(3) 0.031(3) 0.012(3)
C33 0.049(8) 0.026(8) 0.053(7) -0.006(6) 0.017(6) 0.020(7)
F34 0.064(4) 0.058(4) 0.087(4) 0.000(3) 0.040(3) 0.029(3)
C35 0.015(6) 0.037(9) 0.053(7) 0.012(6) 0.014(6) 0.006(6)
F36 0.037(3) 0.052(3) 0.071(4) -0.004(3) 0.032(3) 0.007(3)
C37 0.047(9) 0.015(5) 0.017(6) 0.009(4) 0.005(6) 0.013(5)
C38 0.056(6) 0.006(6) 0.054(7) 0.006(5) 0.035(6) 0.006(4)
N39 0.028(4) 0.030(5) 0.029(5) -0.002(4) 0.012(4) 0.007(4)
C40 0.034(6) 0.019(7) 0.037(8) 0.005(6) 0.019(6) 0.010(5)
O41 0.044(4) 0.029(4) 0.037(4) -0.001(3) 0.008(3) 0.007(3)
C42 0.032(5) 0.036(8) 0.031(6) 0.007(6) 0.017(5) 0.014(5)
C43 0.042(6) 0.034(8) 0.041(7) -0.008(6) 0.012(5) 0.017(5)
F44 0.057(3) 0.048(3) 0.060(3) 0.012(3) 0.033(3) 0.020(3)
C45 0.034(6) 0.039(9) 0.063(8) 0.012(7) 0.023(6) 0.012(6)
F46 0.057(3) 0.068(4) 0.089(4) 0.037(3) 0.047(3) 0.020(3)
C47 0.038(6) 0.036(9) 0.078(8) 0.027(8) 0.032(6) 0.008(6)
F48 0.059(3) 0.030(3) 0.111(4) 0.026(3) 0.036(3) 0.007(3)
C49 0.043(6) 0.007(8) 0.070(8) -0.002(6) 0.014(6) 0.008(5)
F50 0.068(3) 0.027(3) 0.085(4) 0.000(3) 0.031(3) 0.019(3)
C51 0.038(6) 0.047(8) 0.036(7) 0.006(6) 0.023(5) 0.019(6)
F52 0.051(3) 0.036(3) 0.057(3) -0.001(2) 0.029(3) 0.014(2)
N53 0.026(4) 0.023(5) 0.035(5) -0.008(4) 0.018(4) 0.007(4)
C54 0.037(5) 0.017(6) 0.048(6) -0.003(4) 0.014(5) 0.010(4)
C55 0.037(5) 0.030(6) 0.066(6) 0.000(5) 0.036(5) 0.008(4)
C56 0.045(6) 0.030(6) 0.066(6) 0.007(5) 0.035(5) 0.011(5)
C57 0.068(6) 0.033(5) 0.061(6) 0.012(5) 0.037(6) 0.018(5)
C58 0.032(5) 0.019(5) 0.047(6) -0.005(4) 0.021(5) 0.008(4)
C59 0.030(5) 0.026(6) 0.039(5) -0.002(4) 0.016(5) 0.012(4)
C60 0.034(5) 0.037(6) 0.045(6) 0.005(4) 0.019(5) 0.012(5)
C61 0.033(5) 0.046(6) 0.045(6) 0.009(5) 0.021(5) 0.014(5)
C62 0.032(5) 0.030(5) 0.049(6) 0.007(5) 0.026(5) 0.012(5)
C63 0.032(5) 0.044(6) 0.064(7) 0.005(5) 0.025(5) 0.019(5)
C64 0.042(6) 0.046(6) 0.080(7) 0.025(5) 0.028(5) 0.023(5)
C65 0.058(6) 0.069(7) 0.077(7) 0.026(6) 0.037(6) 0.035(6)
C66 0.030(5) 0.025(5) 0.041(6) -0.003(5) 0.022(5) 0.005(4)
C67 0.035(5) 0.029(5) 0.043(6) -0.006(5) 0.018(5) 0.010(5)
C68 0.047(6) 0.027(5) 0.052(7) -0.003(5) 0.027(6) 0.000(5)
C69 0.057(6) 0.043(6) 0.052(6) 0.000(5) 0.016(5) 0.002(5)

loop_
_atom_type_symbol
_atom_type_description
_atom_type_scat_dispersion_real
_atom_type_scat_dispersion_imag
_atom_type_scat_source
C C 0.0033 0.0016 'International Tables Vol C Tables 4.2.6.8 and 6.1.1.4'
H H 0.0000 0.0000 'International Tables Vol C Tables 4.2.6.8 and 6.1.1.4'
N N 0.0061 0.0033 'International Tables Vol C Tables 4.2.6.8 and 6.1.1.4'
O O 0.0106 0.0060 'International Tables Vol C Tables 4.2.6.8 and 6.1.1.4'
F F 0.0171 0.0103 'International Tables Vol C Tables 4.2.6.8 and 6.1.1.4'

loop_
_geom_angle_atom_site_label_1
_geom_angle_atom_site_label_2
_geom_angle_atom_site_label_3
_geom_angle
_geom_angle_site_symmetry_1
_geom_angle_site_symmetry_3
O3 C2 O1 124.8(9) 1 .
O3 C2 O1 124.8(9) . .
O3 C2 O1 124.8(9) 1 1
O3 C2 O1 124.8(9) . 1
O3 C2 C4 119.6(10) 1 .
O3 C2 C4 119.6(10) . .
O1 C2 C4 115.6(9) . .
O1 C2 C4 115.6(9) 1 .
C2 C4 H4B 109.5 . .
C2 C4 H4A 109.5 . .
H4B C4 H4A 109.5 . .
C2 C4 H4C 109.5 . .
H4B C4 H4C 109.5 . .
H4A C4 H4C 109.5 . .
C37 C5 C21 120.3(7) 2_767 .
C37 C5 C6 120.2(10) 2_767 .
C21 C5 C6 119.5(9) . .
N7 C6 C5 110.7(6) . .
N7 C6 H6A 109.5 . .
C5 C6 H6A 109.5 . .
N7 C6 H6B 109.5 . .
C5 C6 H6B 109.5 . .
H6A C6 H6B 108.1 . .
C8 N7 C6 122.4(6) . .
C8 N7 H7 118.8 . .
C6 N7 H7 118.8 . .
O9 C8 N7 126.5(8) . .
O9 C8 C10 121.0(8) . .
N7 C8 C10 112.5(8) . .
C19 C10 C11 114.8(9) . .
C19 C10 C8 122.6(11) . .
C11 C10 C8 122.3(11) . .
F12 C11 C10 120.4(12) . .
F12 C11 C13 116.2(13) . .
C10 C11 C13 123.4(10) . .
C15 C13 F14 119.1(13) . .
C15 C13 C11 119.2(10) . .
F14 C13 C11 121.7(13) . .
C17 C15 C13 119.1(9) . .
C17 C15 F16 119.2(14) . .
C13 C15 F16 121.7(13) . .
C15 C17 C19 120.8(10) . .
C15 C17 F18 120.9(13) . .
C19 C17 F18 118.3(13) . .
C10 C19 F20 117.3(11) . .
C10 C19 C17 122.6(10) . .
F20 C19 C17 120.2(13) . .
C37 C21 C5 119.2(7) . .
C37 C21 C22 120.6(10) . .
C5 C21 C22 120.2(10) . .
N23 C22 C21 108.3(6) . .
N23 C22 H22A 110.0 . .
C21 C22 H22A 110.0 . .
N23 C22 H22B 110.0 . .
C21 C22 H22B 110.0 . .
H22A C22 H22B 108.4 . .
C24 N23 C22 122.9(6) . .
C24 N23 H23 118.6 . .
C22 N23 H23 118.6 . .
O25 C24 N23 126.0(8) . .
O25 C24 C26 120.8(9) . .
N23 C24 C26 113.2(8) . .
C27 C26 C35 116.3(8) . .
C27 C26 C24 121.1(10) . .
C35 C26 C24 122.5(9) . .
C26 C27 F28 120.4(9) . .
C26 C27 C29 124.3(8) . .
F28 C27 C29 115.3(10) . .
F30 C29 C31 119.7(11) . .
F30 C29 C27 123.6(11) . .
C31 C29 C27 116.8(9) . .
F32 C31 C33 117.3(11) . .
F32 C31 C29 120.4(11) . .
C33 C31 C29 122.2(8) . .
F34 C33 C31 121.5(10) . .
F34 C33 C35 120.0(11) . .
C31 C33 C35 118.4(9) . .
F36 C35 C33 119.5(10) . .
F36 C35 C26 118.5(10) . .
C33 C35 C26 121.9(9) . .
C21 C37 C5 120.5(7) . 2_767
C21 C37 C38 119.3(10) . .
C5 C37 C38 120.2(10) 2_767 .
N39 C38 C37 110.9(6) . .
N39 C38 H38A 109.5 . .
C37 C38 H38A 109.5 . .
N39 C38 H38B 109.5 . .
C37 C38 H38B 109.5 . .
H38A C38 H38B 108.0 . .
C40 N39 C38 121.3(6) . .
C40 N39 H39 119.3 . .
C38 N39 H39 119.3 . .
O41 C40 N39 123.8(7) . .
O41 C40 C42 120.4(8) . .
N39 C40 C42 115.8(8) . .
C43 C42 C51 115.6(8) . .
C43 C42 C40 119.0(9) . .
C51 C42 C40 125.3(9) . .
F44 C43 C42 120.5(10) . .
F44 C43 C45 116.6(11) . .
C42 C43 C45 122.9(8) . .
F46 C45 C47 120.6(10) . .
F46 C45 C43 120.7(11) . .
C47 C45 C43 118.6(9) . .
F48 C47 C45 121.0(11) . .
F48 C47 C49 118.4(11) . .
C45 C47 C49 120.6(9) . .
C47 C49 F50 122.4(11) . .
C47 C49 C51 120.0(9) . .
F50 C49 C51 117.5(11) . .
F52 C51 C49 119.9(10) . .
F52 C51 C42 117.9(10) . .
C49 C51 C42 122.2(8) . .
C58 N53 C66 111.4(5) . .
C58 N53 C62 112.2(5) . .
C66 N53 C62 106.3(5) . .
C58 N53 C54 106.5(5) . .
C66 N53 C54 109.9(5) . .
C62 N53 C54 110.7(5) . .
C55 C54 N53 117.4(6) . .
C55 C54 H54A 108.0 . .
N53 C54 H54A 108.0 . .
C55 C54 H54B 108.0 . .
N53 C54 H54B 108.0 . .
H54A C54 H54B 107.2 . .
C56 C55 C54 110.4(6) . .
C56 C55 H55B 109.6 . .
C54 C55 H55B 109.6 . .
C56 C55 H55A 109.6 . .
C54 C55 H55A 109.6 . .
H55B C55 H55A 108.1 . .
C55 C56 C57 111.6(6) . .
C55 C56 H56B 109.3 . .
C57 C56 H56B 109.3 . .
C55 C56 H56A 109.3 . .
C57 C56 H56A 109.3 . .
H56B C56 H56A 108.0 . .
C56 C57 H57B 109.5 . .
C56 C57 H57C 109.5 . .
H57B C57 H57C 109.5 . .
C56 C57 H57A 109.5 . .
H57B C57 H57A 109.5 . .
H57C C57 H57A 109.5 . .
N53 C58 C59 115.9(5) . .
N53 C58 H58A 108.3 . .
C59 C58 H58A 108.3 . .
N53 C58 H58B 108.3 . .
C59 C58 H58B 108.3 . .
H58A C58 H58B 107.4 . .
C60 C59 C58 110.5(6) . .
C60 C59 H59A 109.5 . .
C58 C59 H59A 109.5 . .
C60 C59 H59B 109.5 . .
C58 C59 H59B 109.5 . .
H59A C59 H59B 108.1 . .
C59 C60 C61 112.6(6) . .
C59 C60 H60A 109.1 . .
C61 C60 H60A 109.1 . .
C59 C60 H60B 109.1 . .
C61 C60 H60B 109.1 . .
H60A C60 H60B 107.8 . .
C60 C61 H61A 109.5 . .
C60 C61 H61C 109.5 . .
H61A C61 H61C 109.5 . .
C60 C61 H61B 109.5 . .
H61A C61 H61B 109.5 . .
H61C C61 H61B 109.5 . .
C63 C62 N53 116.8(6) . .
C63 C62 H62A 108.1 . .
N53 C62 H62A 108.1 . .
C63 C62 H62B 108.1 . .
N53 C62 H62B 108.1 . .
H62A C62 H62B 107.3 . .
C62 C63 C64 112.1(6) . .
C62 C63 H63A 109.2 . .
C64 C63 H63A 109.2 . .
C62 C63 H63B 109.2 . .
C64 C63 H63B 109.2 . .
H63A C63 H63B 107.9 . .
C65 C64 C63 114.3(6) . .
C65 C64 H64B 108.7 . .
C63 C64 H64B 108.7 . .
C65 C64 H64A 108.7 . .
C63 C64 H64A 108.7 . .
H64B C64 H64A 107.6 . .
C64 C65 H65B 109.5 . .
C64 C65 H65A 109.5 . .
H65B C65 H65A 109.5 . .
C64 C65 H65C 109.5 . .
H65B C65 H65C 109.5 . .
H65A C65 H65C 109.5 . .
N53 C66 C67 116.7(6) . .
N53 C66 H66A 108.1 . .
C67 C66 H66A 108.1 . .
N53 C66 H66B 108.1 . .
C67 C66 H66B 108.1 . .
H66A C66 H66B 107.3 . .
C66 C67 C68 109.7(6) . .
C66 C67 H67B 109.7 . .
C68 C67 H67B 109.7 . .
C66 C67 H67A 109.7 . .
C68 C67 H67A 109.7 . .
H67B C67 H67A 108.2 . .
C69 C68 C67 112.3(6) . .
C69 C68 H68A 109.1 . .
C67 C68 H68A 109.1 . .
C69 C68 H68B 109.1 . .
C67 C68 H68B 109.1 . .
H68A C68 H68B 107.9 . .
C68 C69 H69B 109.5 . .
C68 C69 H69A 109.5 . .
H69B C69 H69A 109.5 . .
C68 C69 H69C 109.5 . .
H69B C69 H69C 109.5 . .
H69A C69 H69C 109.5 . .

loop_
_geom_bond_atom_site_label_1
_geom_bond_atom_site_label_2
_geom_bond_distance
_geom_bond_site_symmetry_2
O1 C2 1.272(10) .
C2 O3 1.234(9) 1
C2 O3 1.234(9) .
C2 O1 1.272(10) 1
C2 C4 1.490(11) .
C4 H4B 0.9600 .
C4 H4A 0.9600 .
C4 H4C 0.9600 .
C5 C37 1.392(10) 2_767
C5 C21 1.396(10) .
C5 C6 1.540(9) .
C6 N7 1.477(8) .
C6 H6A 0.9700 .
C6 H6B 0.9700 .
N7 C8 1.305(9) .
N7 H7 0.8600 .
C8 O9 1.244(8) .
C8 C10 1.518(11) .
C10 C19 1.353(10) .
C10 C11 1.363(11) .
C11 F12 1.360(10) .
C11 C13 1.364(12) .
C13 C15 1.346(12) .
C13 F14 1.357(9) .
C15 C17 1.332(11) .
C15 F16 1.355(9) .
C17 C19 1.361(11) .
C17 F18 1.376(9) .
C19 F20 1.356(9) .
C21 C37 1.388(10) .
C21 C22 1.530(9) .
C22 N23 1.461(8) .
C22 H22A 0.9700 .
C22 H22B 0.9700 .
N23 C24 1.332(9) .
N23 H23 0.8600 .
C24 O25 1.216(9) .
C24 C26 1.522(10) .
C26 C27 1.348(9) .
C26 C35 1.386(10) .
C27 F28 1.362(8) .
C27 C29 1.370(11) .
C29 F30 1.341(9) .
C29 C31 1.365(11) .
C31 F32 1.358(8) .
C31 C33 1.359(10) .
C33 F34 1.343(9) .
C33 C35 1.366(10) .
C35 F36 1.340(8) .
C37 C5 1.392(10) 2_767
C37 C38 1.508(9) .
C38 N39 1.465(8) .
C38 H38A 0.9700 .
C38 H38B 0.9700 .
N39 C40 1.328(8) .
N39 H39 0.8600 .
C40 O41 1.235(8) .
C40 C42 1.520(10) .
C42 C43 1.375(10) .
C42 C51 1.384(10) .
C43 F44 1.360(8) .
C43 C45 1.387(10) .
C45 F46 1.345(9) .
C45 C47 1.348(11) .
C47 F48 1.344(9) .
C47 C49 1.359(11) .
C49 F50 1.360(9) .
C49 C51 1.363(10) .
C51 F52 1.352(8) .
N53 C58 1.492(8) .
N53 C66 1.516(8) .
N53 C62 1.518(8) .
N53 C54 1.531(8) .
C54 C55 1.508(9) .
C54 H54A 0.9700 .
C54 H54B 0.9700 .
C55 C56 1.505(8) .
C55 H55B 0.9700 .
C55 H55A 0.9700 .
C56 C57 1.538(9) .
C56 H56B 0.9700 .
C56 H56A 0.9700 .
C57 H57B 0.9600 .
C57 H57C 0.9600 .
C57 H57A 0.9600 .
C58 C59 1.532(8) .
C58 H58A 0.9700 .
C58 H58B 0.9700 .
C59 C60 1.522(8) .
C59 H59A 0.9700 .
C59 H59B 0.9700 .
C60 C61 1.536(8) .
C60 H60A 0.9700 .
C60 H60B 0.9700 .
C61 H61A 0.9600 .
C61 H61C 0.9600 .
C61 H61B 0.9600 .
C62 C63 1.505(9) .
C62 H62A 0.9700 .
C62 H62B 0.9700 .
C63 C64 1.519(9) .
C63 H63A 0.9700 .
C63 H63B 0.9700 .
C64 C65 1.515(9) .
C64 H64B 0.9700 .
C64 H64A 0.9700 .
C65 H65B 0.9600 .
C65 H65A 0.9600 .
C65 H65C 0.9600 .
C66 C67 1.517(9) .
C66 H66A 0.9700 .
C66 H66B 0.9700 .
C67 C68 1.538(9) .
C67 H67B 0.9700 .
C67 H67A 0.9700 .
C68 C69 1.533(9) .
C68 H68A 0.9700 .
C68 H68B 0.9700 .
C69 H69B 0.9600 .
C69 H69A 0.9600 .
C69 H69C 0.9600 .

loop_
_geom_hbond_atom_site_label_D
_geom_hbond_atom_site_label_H
_geom_hbond_atom_site_label_A
_geom_hbond_distance_DH
_geom_hbond_distance_HA
_geom_hbond_distance_DA
_geom_hbond_angle_DHA
_geom_hbond_site_symmetry_A
N7 H7 O1 0.86 1.83 2.677(8) 169.2 1
N23 H23 O3 0.86 1.93 2.792(8) 175.4 1
N39 H39 O1 0.86 1.92 2.753(8) 162.3 2_767
